data_4344558
loop_
_publ_author_name
'Marchuk, Alexey'
'Schultz, Peter'
'Hoch, Constantin'
'Oeckler, Oliver'
'Schnick, Wolfgang'

_publ_section_title
;
 M2PO3N (M = Ca, Sr): ortho-Oxonitridophosphates with \b-K2SO4 Structure
 Type.
;
_journal_issue 2
_journal_name_full 'Inorganic chemistry'
_journal_page_first 974
_journal_page_last 982
_journal_paper_doi 10.1021/acs.inorgchem.5b02647
_journal_volume 55
_journal_year 2016
_chemical_formula_sum 'N O3 P Sr2'
_chemical_formula_weight 268.22
_chemical_name_systematic
;
 ?
;
_space_group_crystal_system orthorhombic
_space_group_IT_number 62
_space_group_name_Hall '-P 2ac 2n'
_space_group_name_H-M_alt 'P n m a'
_symmetry_space_group_name_Hall '-P 2ac 2n'
_symmetry_space_group_name_H-M 'P n m a'
_audit_creation_method SHELXL-2014
_cell_angle_alpha 90
_cell_angle_beta 90
_cell_angle_gamma 90
_cell_formula_units_Z 4
_cell_length_a 7.1482(5)
_cell_length_b 5.5745(3)
_cell_length_c 9.8061(6)
_cell_measurement_temperature 250
_cell_volume 390.75(4)
_computing_structure_refinement 'SHELXL-2014 (Sheldrick, 2014)'
_diffrn_ambient_temperature 250
_diffrn_measured_fraction_theta_full 1.000
_diffrn_measured_fraction_theta_max 1.000
_diffrn_measurement_device_type 'Bruker CCD'
_diffrn_radiation_type MoK\a
_diffrn_radiation_wavelength 0.71073
_diffrn_reflns_av_R_equivalents 0.0866
_diffrn_reflns_av_unetI/netI 0.0316
_diffrn_reflns_laue_measured_fraction_full 1.000
_diffrn_reflns_laue_measured_fraction_max 1.000
_diffrn_reflns_limit_h_max 9
_diffrn_reflns_limit_h_min -9
_diffrn_reflns_limit_k_max 6
_diffrn_reflns_limit_k_min -7
_diffrn_reflns_limit_l_max 12
_diffrn_reflns_limit_l_min -13
_diffrn_reflns_number 6648
_diffrn_reflns_point_group_measured_fraction_full 1.000
_diffrn_reflns_point_group_measured_fraction_max 1.000
_diffrn_reflns_theta_full 25.242
_diffrn_reflns_theta_max 28.283
_diffrn_reflns_theta_min 3.527
_exptl_absorpt_coefficient_mu 27.565
_exptl_absorpt_correction_T_max 0.7457
_exptl_absorpt_correction_T_min 0.5429
_exptl_absorpt_correction_type multi-scan
_exptl_absorpt_process_details Platon
_exptl_crystal_colour colorless
_exptl_crystal_density_diffrn 4.559
_exptl_crystal_description block
_exptl_crystal_F_000 488
_exptl_crystal_size_max 0.73
_exptl_crystal_size_mid 0.36
_exptl_crystal_size_min 0.27
_refine_diff_density_max 0.751
_refine_diff_density_min -0.959
_refine_diff_density_rms 0.323
_refine_ls_extinction_method none
_refine_ls_goodness_of_fit_ref 1.191
_refine_ls_hydrogen_treatment undef
_refine_ls_matrix_type full
_refine_ls_number_parameters 40
_refine_ls_number_reflns 533
_refine_ls_number_restraints 0
_refine_ls_restrained_S_all 1.191
_refine_ls_R_factor_all 0.0221
_refine_ls_R_factor_gt 0.0196
_refine_ls_shift/su_max 0.000
_refine_ls_shift/su_mean 0.000
_refine_ls_structure_factor_coef Fsqd
_refine_ls_weighting_details 'w=1/[\s^2^(Fo^2^)+(0.0135P)^2^+0.6089P] where P=(Fo^2^+2Fc^2^)/3'
_refine_ls_weighting_scheme calc
_refine_ls_wR_factor_gt 0.0437
_refine_ls_wR_factor_ref 0.0442
_reflns_Friedel_coverage 0.000
_reflns_number_gt 491
_reflns_number_total 533
_reflns_threshold_expression 'I > 2\s(I)'
_cod_data_source_file ic5b02647_si_007.cif
_cod_data_source_block Sr2PO3N
_cod_database_code 4344558
_shelx_space_group_comment
;
The symmetry employed for this shelxl refinement is uniquely defined
by the following loop, which should always be used as a source of
symmetry information in preference to the above space-group names.
They are only intended as comments.
;
_shelxl_version_number 2014-3

loop_
_space_group_symop_operation_xyz
'x, y, z'
'-x+1/2, -y, z+1/2'
'-x, y+1/2, -z'
'x+1/2, -y+1/2, -z+1/2'
'-x, -y, -z'
'x-1/2, y, -z-1/2'
'x, -y-1/2, z'
'-x-1/2, y-1/2, z-1/2'

loop_
_atom_site_label
_atom_site_type_symbol
_atom_site_fract_x
_atom_site_fract_y
_atom_site_fract_z
_atom_site_U_iso_or_equiv
_atom_site_adp_type
_atom_site_occupancy
_atom_site_site_symmetry_order
_atom_site_calc_flag
_atom_site_refinement_flags_posn
_atom_site_refinement_flags_adp
_atom_site_refinement_flags_occupancy
O1 O 0.2161(3) 0.0235(4) 0.3339(2) 0.0222(5) Uani 1 1 d . . .
O2 O -0.0054(4) 0.2500 0.0729(3) 0.0200(7) Uani 1 2 d S T P
N1 N 0.1785(5) 0.2500 0.5632(3) 0.0119(7) Uani 1 2 d S T P
P1 P 0.27524(14) 0.2500 0.41891(9) 0.0078(2) Uani 1 2 d S T P
Sr1 Sr 0.34094(5) 0.2500 0.07816(4) 0.01238(13) Uani 1 2 d S T P
Sr2 Sr 0.49359(5) 0.2500 0.69802(3) 0.00812(12) Uani 1 2 d S T P

loop_
_atom_site_aniso_label
_atom_site_aniso_U_11
_atom_site_aniso_U_22
_atom_site_aniso_U_33
_atom_site_aniso_U_23
_atom_site_aniso_U_13
_atom_site_aniso_U_12
O1 0.0244(12) 0.0179(10) 0.0242(11) -0.0079(9) -0.0077(10) 0.0014(9)
O2 0.0104(15) 0.0312(19) 0.0185(15) 0.000 0.0002(12) 0.000
N1 0.0072(15) 0.0214(17) 0.0071(15) 0.000 0.0028(12) 0.000
P1 0.0072(5) 0.0093(4) 0.0070(4) 0.000 -0.0001(4) 0.000
Sr1 0.0088(2) 0.0128(2) 0.0155(2) 0.000 -0.00174(14) 0.000
Sr2 0.0062(2) 0.01164(19) 0.00653(18) 0.000 0.00012(13) 0.000

loop_
_atom_type_symbol
_atom_type_description
_atom_type_scat_dispersion_real
_atom_type_scat_dispersion_imag
_atom_type_scat_source
N N 0.0061 0.0000 'International Tables Vol C Tables 4.2.6.8 and 6.1.1.4'
O O 0.0106 0.0000 'International Tables Vol C Tables 4.2.6.8 and 6.1.1.4'
P P 0.1023 0.0000 'International Tables Vol C Tables 4.2.6.8 and 6.1.1.4'
Sr Sr -1.5307 0.0000 'International Tables Vol C Tables 4.2.6.8 and 6.1.1.4'

loop_
_geom_angle_atom_site_label_1
_geom_angle_atom_site_label_2
_geom_angle_atom_site_label_3
_geom_angle
_geom_angle_site_symmetry_1
_geom_angle_site_symmetry_3
P1 O1 Sr2 158.00(14) . 2_554
P1 O1 Sr2 108.72(12) . 5_656
Sr2 O1 Sr2 93.25(7) 2_554 5_656
P1 O1 Sr1 91.27(9) . 2
Sr2 O1 Sr1 92.04(7) 2_554 2
Sr2 O1 Sr1 84.38(6) 5_656 2
P1 O1 Sr1 91.47(10) . .
Sr2 O1 Sr1 89.40(6) 2_554 .
Sr2 O1 Sr1 84.66(7) 5_656 .
Sr1 O1 Sr1 169.01(9) 2 .
P1 O1 Sr1 75.92(9) . 6_556
Sr2 O1 Sr1 83.02(7) 2_554 6_556
Sr2 O1 Sr1 165.71(9) 5_656 6_556
Sr1 O1 Sr1 81.99(6) 2 6_556
Sr1 O1 Sr1 109.01(7) . 6_556
P1 O2 Sr1 175.88(19) 6_556 .
P1 O2 Sr2 92.77(14) 6_556 6_556
Sr1 O2 Sr2 91.35(10) . 6_556
P1 O2 Sr2 90.41(8) 6_556 2_564
Sr1 O2 Sr2 87.93(7) . 2_564
Sr2 O2 Sr2 113.75(5) 6_556 2_564
P1 O2 Sr2 90.41(8) 6_556 2_554
Sr1 O2 Sr2 87.93(7) . 2_554
Sr2 O2 Sr2 113.75(5) 6_556 2_554
Sr2 O2 Sr2 132.39(11) 2_564 2_554
P1 N1 Sr2 94.36(15) . .
P1 N1 Sr2 176.6(2) . 6_557
Sr2 N1 Sr2 89.03(9) . 6_557
P1 N1 Sr1 86.17(14) . 6_556
Sr2 N1 Sr1 179.46(13) . 6_556
Sr2 N1 Sr1 90.43(10) 6_557 6_556
P1 N1 Sr1 93.96(6) . 2
Sr2 N1 Sr1 90.93(7) . 2
Sr2 N1 Sr1 85.98(6) 6_557 2
Sr1 N1 Sr1 89.03(7) 6_556 2
P1 N1 Sr1 93.96(6) . 2_565
Sr2 N1 Sr1 90.93(7) . 2_565
Sr2 N1 Sr1 85.98(6) 6_557 2_565
Sr1 N1 Sr1 89.03(7) 6_556 2_565
Sr1 N1 Sr1 171.71(13) 2 2_565
O2 P1 O1 107.21(11) 6_656 .
O2 P1 O1 107.21(11) 6_656 7_565
O1 P1 O1 106.96(16) . 7_565
O2 P1 N1 113.12(18) 6_656 .
O1 P1 N1 111.02(11) . .
O1 P1 N1 111.02(11) 7_565 .
O2 P1 Sr1 176.54(12) 6_656 6_556
O1 P1 Sr1 74.68(10) . 6_556
O1 P1 Sr1 74.68(10) 7_565 6_556
N1 P1 Sr1 63.42(13) . 6_556
O2 P1 Sr2 57.38(12) 6_656 .
O1 P1 Sr2 126.47(8) . .
O1 P1 Sr2 126.47(8) 7_565 .
N1 P1 Sr2 55.74(13) . .
Sr1 P1 Sr2 119.16(3) 6_556 .
O2 P1 Sr1 103.13(6) 6_656 2_565
O1 P1 Sr1 149.53(10) . 2_565
O1 P1 Sr1 60.32(8) 7_565 2_565
N1 P1 Sr1 57.624(15) . 2_565
Sr1 P1 Sr1 75.170(19) 6_556 2_565
Sr2 P1 Sr1 73.364(18) . 2_565
O2 P1 Sr1 103.13(6) 6_656 2
O1 P1 Sr1 60.32(8) . 2
O1 P1 Sr1 149.53(10) 7_565 2
N1 P1 Sr1 57.624(15) . 2
Sr1 P1 Sr1 75.170(19) 6_556 2
Sr2 P1 Sr1 73.364(18) . 2
Sr1 P1 Sr1 115.21(3) 2_565 2
O2 P1 Sr1 84.93(12) 6_656 .
O1 P1 Sr1 60.78(9) . .
O1 P1 Sr1 60.78(9) 7_565 .
N1 P1 Sr1 161.95(13) . .
Sr1 P1 Sr1 98.53(3) 6_556 .
Sr2 P1 Sr1 142.30(3) . .
Sr1 P1 Sr1 120.229(16) 2_565 .
Sr1 P1 Sr1 120.229(16) 2 .
O2 P1 Sr2 62.41(5) 6_656 5_666
O1 P1 Sr2 127.16(9) . 5_666
O1 P1 Sr2 45.62(9) 7_565 5_666
N1 P1 Sr2 120.72(5) . 5_666
Sr1 P1 Sr2 118.936(19) 6_556 5_666
Sr2 P1 Sr2 92.96(2) . 5_666
Sr1 P1 Sr2 66.049(9) 2_565 5_666
Sr1 P1 Sr2 164.46(3) 2 5_666
Sr1 P1 Sr2 66.594(16) . 5_666
O2 P1 Sr2 62.41(5) 6_656 5_656
O1 P1 Sr2 45.62(9) . 5_656
O1 P1 Sr2 127.16(9) 7_565 5_656
N1 P1 Sr2 120.72(4) . 5_656
Sr1 P1 Sr2 118.936(19) 6_556 5_656
Sr2 P1 Sr2 92.96(2) . 5_656
Sr1 P1 Sr2 164.46(3) 2_565 5_656
Sr1 P1 Sr2 66.049(9) 2 5_656
Sr1 P1 Sr2 66.594(16) . 5_656
Sr2 P1 Sr2 108.37(3) 5_666 5_656
O2 Sr1 N1 148.93(10) . 6_656
O2 Sr1 N1 87.09(7) . 2_554
N1 Sr1 N1 90.97(7) 6_656 2_554
O2 Sr1 N1 87.09(7) . 2_564
N1 Sr1 N1 90.97(7) 6_656 2_564
N1 Sr1 N1 171.71(13) 2_554 2_564
O2 Sr1 O1 80.83(8) . 2_554
N1 Sr1 O1 72.97(7) 6_656 2_554
N1 Sr1 O1 54.48(7) 2_554 2_554
N1 Sr1 O1 118.63(8) 2_564 2_554
O2 Sr1 O1 80.83(8) . 8_665
N1 Sr1 O1 72.97(7) 6_656 8_665
N1 Sr1 O1 118.63(8) 2_554 8_665
N1 Sr1 O1 54.48(7) 2_564 8_665
O1 Sr1 O1 64.20(8) 2_554 8_665
O2 Sr1 O1 73.43(8) . 7_565
N1 Sr1 O1 133.37(7) 6_656 7_565
N1 Sr1 O1 117.21(8) 2_554 7_565
N1 Sr1 O1 66.55(8) 2_564 7_565
O1 Sr1 O1 153.58(2) 2_554 7_565
O1 Sr1 O1 116.101(9) 8_665 7_565
O2 Sr1 O1 73.43(8) . .
N1 Sr1 O1 133.37(7) 6_656 .
N1 Sr1 O1 66.55(8) 2_554 .
N1 Sr1 O1 117.21(8) 2_564 .
O1 Sr1 O1 116.102(9) 2_554 .
O1 Sr1 O1 153.58(2) 8_665 .
O1 Sr1 O1 50.77(8) 7_565 .
O2 Sr1 O1 150.96(6) . 4
N1 Sr1 O1 52.12(6) 6_656 4
N1 Sr1 O1 117.77(8) 2_554 4
N1 Sr1 O1 69.50(8) 2_564 4
O1 Sr1 O1 125.04(4) 2_554 4
O1 Sr1 O1 98.01(6) 8_665 4
O1 Sr1 O1 81.37(5) 7_565 4
O1 Sr1 O1 101.58(5) . 4
O2 Sr1 O1 150.96(6) . 6_656
N1 Sr1 O1 52.12(6) 6_656 6_656
N1 Sr1 O1 69.50(8) 2_554 6_656
N1 Sr1 O1 117.77(8) 2_564 6_656
O1 Sr1 O1 98.01(6) 2_554 6_656
O1 Sr1 O1 125.04(4) 8_665 6_656
O1 Sr1 O1 101.58(5) 7_565 6_656
O1 Sr1 O1 81.37(5) . 6_656
O1 Sr1 O1 48.30(8) 4 6_656
O2 Sr1 P1 179.34(8) . 6_656
N1 Sr1 P1 30.41(7) 6_656 6_656
N1 Sr1 P1 92.88(7) 2_554 6_656
N1 Sr1 P1 92.88(7) 2_564 6_656
O1 Sr1 P1 98.61(5) 2_554 6_656
O1 Sr1 P1 98.61(5) 8_665 6_656
O1 Sr1 P1 107.16(5) 7_565 6_656
O1 Sr1 P1 107.16(5) . 6_656
O1 Sr1 P1 29.40(4) 4 6_656
O1 Sr1 P1 29.40(4) 6_656 6_656
O2 Sr1 P1 74.85(4) . 2_554
N1 Sr1 P1 89.00(4) 6_656 2_554
N1 Sr1 P1 28.42(6) 2_554 2_554
N1 Sr1 P1 143.59(7) 2_564 2_554
O1 Sr1 P1 28.42(4) 2_554 2_554
O1 Sr1 P1 91.03(4) 8_665 2_554
O1 Sr1 P1 133.50(5) 7_565 2_554
O1 Sr1 P1 87.96(4) . 2_554
O1 Sr1 P1 134.12(4) 4 2_554
O1 Sr1 P1 90.30(4) 6_656 2_554
P1 Sr1 P1 104.829(19) 6_656 2_554
O1 Sr2 O1 74.49(10) 2 8_666
O1 Sr2 O1 153.56(5) 2 3_656
O1 Sr2 O1 100.61(7) 8_666 3_656
O1 Sr2 O1 100.61(7) 2 5_656
O1 Sr2 O1 153.56(5) 8_666 5_656
O1 Sr2 O1 71.98(10) 3_656 5_656
O1 Sr2 N1 75.79(8) 2 .
O1 Sr2 N1 75.79(8) 8_666 .
O1 Sr2 N1 128.98(6) 3_656 .
O1 Sr2 N1 128.98(6) 5_656 .
O1 Sr2 O2 122.04(7) 2 6_656
O1 Sr2 O2 122.04(7) 8_666 6_656
O1 Sr2 O2 82.95(7) 3_656 6_656
O1 Sr2 O2 82.95(7) 5_656 6_656
N1 Sr2 O2 59.74(10) . 6_656
O1 Sr2 N1 80.32(8) 2 6_657
O1 Sr2 N1 80.32(8) 8_666 6_657
O1 Sr2 N1 73.24(7) 3_656 6_657
O1 Sr2 N1 73.24(7) 5_656 6_657
N1 Sr2 N1 149.85(10) . 6_657
O2 Sr2 N1 150.40(10) 6_656 6_657
O1 Sr2 O2 71.08(7) 2 2
O1 Sr2 O2 141.55(8) 8_666 2
O1 Sr2 O2 117.84(8) 3_656 2
O1 Sr2 O2 52.53(7) 5_656 2
N1 Sr2 O2 79.63(6) . 2
O2 Sr2 O2 66.25(5) 6_656 2
N1 Sr2 O2 109.70(6) 6_657 2
O1 Sr2 O2 141.55(8) 2 2_565
O1 Sr2 O2 71.08(7) 8_666 2_565
O1 Sr2 O2 52.53(7) 3_656 2_565
O1 Sr2 O2 117.84(8) 5_656 2_565
N1 Sr2 O2 79.63(6) . 2_565
O2 Sr2 O2 66.25(5) 6_656 2_565
N1 Sr2 O2 109.70(6) 6_657 2_565
O2 Sr2 O2 132.39(11) 2 2_565
O1 Sr2 P1 99.48(6) 2 .
O1 Sr2 P1 99.48(6) 8_666 .
O1 Sr2 P1 106.96(5) 3_656 .
O1 Sr2 P1 106.96(5) 5_656 .
N1 Sr2 P1 29.89(7) . .
O2 Sr2 P1 29.85(7) 6_656 .
N1 Sr2 P1 179.75(8) 6_657 .
O2 Sr2 P1 70.36(6) 2 .
O2 Sr2 P1 70.36(6) 2_565 .
O1 Sr2 P1 162.41(5) 2 5_666
O1 Sr2 P1 88.38(5) 8_666 5_666
O1 Sr2 P1 25.66(5) 3_656 5_666
O1 Sr2 P1 92.96(5) 5_656 5_666
N1 Sr2 P1 104.23(4) . 5_666
O2 Sr2 P1 70.43(4) 6_656 5_666
N1 Sr2 P1 93.11(5) 6_657 5_666
O2 Sr2 P1 126.46(6) 2 5_666
O2 Sr2 P1 27.18(6) 2_565 5_666
P1 Sr2 P1 87.04(2) . 5_666
O1 Sr2 P1 88.38(5) 2 5_656
O1 Sr2 P1 162.41(5) 8_666 5_656
O1 Sr2 P1 92.96(5) 3_656 5_656
O1 Sr2 P1 25.66(5) 5_656 5_656
N1 Sr2 P1 104.23(4) . 5_656
O2 Sr2 P1 70.43(4) 6_656 5_656
N1 Sr2 P1 93.11(5) 6_657 5_656
O2 Sr2 P1 27.18(6) 2 5_656
O2 Sr2 P1 126.46(6) 2_565 5_656
P1 Sr2 P1 87.04(2) . 5_656
P1 Sr2 P1 108.37(3) 5_666 5_656

loop_
_geom_bond_atom_site_label_1
_geom_bond_atom_site_label_2
_geom_bond_distance
_geom_bond_site_symmetry_2
O1 P1 1.571(2) .
O1 Sr2 2.519(2) 2_554
O1 Sr2 2.594(2) 5_656
O1 Sr1 2.869(2) 2
O1 Sr1 2.946(2) .
O1 Sr1 3.087(2) 6_556
O2 P1 1.570(3) 6_556
O2 Sr1 2.476(3) .
O2 Sr2 2.657(3) 6_556
O2 Sr2 3.0464(13) 2_564
O2 Sr2 3.0464(13) 2_554
N1 P1 1.575(3) .
N1 Sr2 2.612(3) .
N1 Sr2 2.689(3) 6_557
N1 Sr1 2.783(3) 6_556
N1 Sr1 2.7946(3) 2
N1 Sr1 2.7946(3) 2_565
P1 O2 1.570(3) 6_656
P1 O1 1.571(2) 7_565
P1 Sr1 3.1046(11) 6_556
P1 Sr2 3.1507(10) .
P1 Sr1 3.3011(6) 2_565
P1 Sr1 3.3011(6) 2
P1 Sr1 3.3743(10) .
P1 Sr2 3.4371(6) 5_666
P1 Sr2 3.4371(6) 5_656
Sr1 N1 2.783(3) 6_656
Sr1 N1 2.7946(3) 2_554
Sr1 N1 2.7946(3) 2_564
Sr1 O1 2.869(2) 2_554
Sr1 O1 2.869(2) 8_665
Sr1 O1 2.946(2) 7_565
Sr1 O1 3.087(2) 4
Sr1 O1 3.087(2) 6_656
Sr1 P1 3.1046(11) 6_656
Sr1 P1 3.3010(6) 2_554
Sr2 O1 2.519(2) 2
Sr2 O1 2.519(2) 8_666
Sr2 O1 2.594(2) 3_656
Sr2 O1 2.594(2) 5_656
Sr2 O2 2.657(3) 6_656
Sr2 N1 2.689(3) 6_657
Sr2 O2 3.0464(13) 2
Sr2 O2 3.0464(13) 2_565
Sr2 P1 3.4372(6) 5_666
Sr2 P1 3.4372(6) 5_656
